data_4315330
loop_
_publ_author_name
'Yuguang Li'
'Qibai Jiang'
'Xiaolei Zhang'
'Yizhi Li'
'Hong Yan'
'Vladimir I. Bregadze'

_publ_contact_author_email hyan1965@nju.edu.cn
_publ_contact_author_name 'Hong Yan'
_publ_section_title
;
 Stepwise and Selective Carborane Substitution in the B(3,6) Positions of
 a 16e CpCo Half-Sandwich Complex Containing a
 Chelatingortho-Carborane-1,2-dithiolate Ligand
;
_journal_name_full 'Inorganic Chemistry'
_journal_page_first 3911
_journal_page_last 3917
_journal_paper_doi 10.1021/ic1001804
_journal_volume 49
_journal_year 2010
_chemical_formula_moiety 'C16 H21 B10 Co O S2'
_chemical_formula_sum 'C16 H21 B10 Co O S2'
_chemical_formula_weight 460.48
_chemical_name_systematic
; 
 ? 
;
_space_group_IT_number 14
_symmetry_cell_setting monoclinic
_symmetry_space_group_name_Hall '-P 2ybc'
_symmetry_space_group_name_H-M 'P 1 21/c 1'
_atom_sites_solution_hydrogens geom
_atom_sites_solution_primary direct
_atom_sites_solution_secondary difmap
_audit_creation_method SHELXL-97
_cell_angle_alpha 90.00
_cell_angle_beta 99.827(2)
_cell_angle_gamma 90.00
_cell_formula_units_Z 4
_cell_length_a 11.0395(11)
_cell_length_b 11.9960(12)
_cell_length_c 16.9848(17)
_cell_measurement_reflns_used 1305
_cell_measurement_temperature 291(2)
_cell_measurement_theta_max 17.43
_cell_measurement_theta_min 2.43
_cell_volume 2216.3(4)
_computing_cell_refinement SMART
_computing_data_collection 'SMART (Bruker, 2000)'
_computing_data_reduction 'SAINT (Bruker, 2000)'
_computing_molecular_graphics SHELXTL
_computing_publication_material SHELXTL
_computing_structure_refinement SHELXTL
_computing_structure_solution 'SHELXTL (Bruker, 2000)'
_diffrn_ambient_temperature 291(2)
_diffrn_measured_fraction_theta_full 1.000
_diffrn_measured_fraction_theta_max 1.000
_diffrn_measurement_device_type 'CCD area detector'
_diffrn_measurement_method 'phi and omega scans'
_diffrn_radiation_monochromator graphite
_diffrn_radiation_source 'fine-focus sealed tube'
_diffrn_radiation_type MoK\a
_diffrn_radiation_wavelength 0.71073
_diffrn_reflns_av_R_equivalents 0.0442
_diffrn_reflns_av_sigmaI/netI 0.0699
_diffrn_reflns_limit_h_max 13
_diffrn_reflns_limit_h_min -11
_diffrn_reflns_limit_k_max 12
_diffrn_reflns_limit_k_min -14
_diffrn_reflns_limit_l_max 20
_diffrn_reflns_limit_l_min -20
_diffrn_reflns_number 11924
_diffrn_reflns_theta_full 26.00
_diffrn_reflns_theta_max 26.00
_diffrn_reflns_theta_min 2.09
_exptl_absorpt_coefficient_mu 0.969
_exptl_absorpt_correction_T_max 0.8007
_exptl_absorpt_correction_T_min 0.7598
_exptl_absorpt_correction_type multi-scan
_exptl_absorpt_process_details '(SADABS; Bruker, 2000)'
_exptl_crystal_colour Brown
_exptl_crystal_density_diffrn 1.380
_exptl_crystal_density_method 'not measured'
_exptl_crystal_description Block
_exptl_crystal_F_000 936
_exptl_crystal_size_max 0.30
_exptl_crystal_size_mid 0.26
_exptl_crystal_size_min 0.24
_refine_diff_density_max 0.446
_refine_diff_density_min -0.372
_refine_diff_density_rms 0.064
_refine_ls_extinction_method none
_refine_ls_goodness_of_fit_ref 1.044
_refine_ls_hydrogen_treatment constr
_refine_ls_matrix_type full
_refine_ls_number_parameters 271
_refine_ls_number_reflns 4346
_refine_ls_number_restraints 0
_refine_ls_restrained_S_all 1.044
_refine_ls_R_factor_all 0.0725
_refine_ls_R_factor_gt 0.0405
_refine_ls_shift/su_max 0.000
_refine_ls_shift/su_mean 0.000
_refine_ls_structure_factor_coef Fsqd
_refine_ls_weighting_details 'calc w=1/[\s^2^(Fo^2^)+(0.0400P)^2^+0.0000P] where P=(Fo^2^+2Fc^2^)/3'
_refine_ls_weighting_scheme calc
_refine_ls_wR_factor_gt 0.0841
_refine_ls_wR_factor_ref 0.0936
_reflns_number_gt 2840
_reflns_number_total 4346
_reflns_threshold_expression >2sigma(I)
_cod_data_source_file ic1001804_si_001_2.cif
_cod_data_source_block complex-2
_cod_depositor_comments
;
The following automatic conversions were performed:

'_symmetry_cell_setting' value 'Monoclinic' changed to 'monoclinic'
according to the built-in table from CIF Core dictionary named
'cif_core.dic' version 2.4.1 from 2010-06-29.

Automatic conversion script
Id: cif_fix_values 1646 2011-03-28 12:23:43Z adriana 
;
_cod_database_code 4315330

loop_
_symmetry_equiv_pos_as_xyz
'x, y, z'
'-x, y+1/2, -z+1/2'
'-x, -y, -z'
'x, -y-1/2, z-1/2'

loop_
_atom_site_label
_atom_site_type_symbol
_atom_site_fract_x
_atom_site_fract_y
_atom_site_fract_z
_atom_site_U_iso_or_equiv
_atom_site_adp_type
_atom_site_occupancy
_atom_site_symmetry_multiplicity
_atom_site_calc_flag
_atom_site_refinement_flags
_atom_site_disorder_assembly
_atom_site_disorder_group
B3 B 0.7625(3) 0.9407(3) 0.2694(2) 0.0390(8) Uani 1 1 d . . .
B4 B 0.6874(4) 1.0665(3) 0.2820(2) 0.0449(9) Uani 1 1 d . . .
H0E H 0.7172 1.1086 0.3295 0.054 Uiso 1 1 d R . .
B5 B 0.6267(3) 1.1232(3) 0.1862(2) 0.0476(9) Uani 1 1 d . . .
H0B H 0.6235 1.2020 0.1761 0.057 Uiso 1 1 d R . .
B6 B 0.6652(3) 1.0335(3) 0.1146(2) 0.0441(9) Uani 1 1 d . . .
H0A H 0.6869 1.0592 0.0654 0.053 Uiso 1 1 d R . .
B7 B 0.5962(3) 0.9024(3) 0.1215(2) 0.0452(9) Uani 1 1 d . . .
H0I H 0.5735 0.8539 0.0764 0.054 Uiso 1 1 d R . .
B8 B 0.6537(3) 0.8491(3) 0.2164(2) 0.0408(8) Uani 1 1 d . . .
H0H H 0.6672 0.7709 0.2258 0.049 Uiso 1 1 d R . .
B9 B 0.6122(3) 0.9351(3) 0.2898(2) 0.0481(9) Uani 1 1 d . . .
H0F H 0.5949 0.9073 0.3398 0.058 Uiso 1 1 d R . .
B10 B 0.5306(4) 1.0474(3) 0.2404(2) 0.0484(9) Uani 1 1 d . . .
H0D H 0.4662 1.0843 0.2618 0.058 Uiso 1 1 d R . .
B11 B 0.5173(3) 1.0277(3) 0.1364(2) 0.0471(9) Uani 1 1 d . . .
H0C H 0.4461 1.0520 0.0998 0.057 Uiso 1 1 d R . .
B12 B 0.5106(3) 0.9141(3) 0.2010(2) 0.0462(9) Uani 1 1 d . . .
H0G H 0.4360 0.8730 0.2010 0.055 Uiso 1 1 d R . .
C1 C 0.7637(3) 1.0503(2) 0.20342(18) 0.0364(7) Uani 1 1 d . . .
C2 C 0.7425(3) 0.9251(2) 0.16580(17) 0.0346(6) Uani 1 1 d . . .
C3 C 0.8852(3) 0.9081(3) 0.32227(18) 0.0408(7) Uani 1 1 d . . .
H3A H 0.9584 0.9093 0.2988 0.049 Uiso 1 1 d R . .
C4 C 0.8997(3) 0.8758(3) 0.39776(19) 0.0456(8) Uani 1 1 d . . .
H4A H 0.8267 0.8745 0.4214 0.055 Uiso 1 1 d R . .
C5 C 1.0141(3) 0.8441(3) 0.44823(18) 0.0414(7) Uani 1 1 d . . .
C6 C 1.1298(3) 0.8995(3) 0.43886(17) 0.0411(7) Uani 1 1 d . . .
C7 C 1.2398(3) 0.8416(3) 0.45761(19) 0.0440(7) Uani 1 1 d . . .
H7A H 1.2392 0.7681 0.4748 0.053 Uiso 1 1 calc R . .
C8 C 1.3504(3) 0.8921(3) 0.4510(2) 0.0490(8) Uani 1 1 d . . .
H8A H 1.4230 0.8514 0.4619 0.059 Uiso 1 1 calc R . .
C9 C 1.3536(3) 1.0017(3) 0.4286(2) 0.0534(9) Uani 1 1 d . . .
H9A H 1.4280 1.0353 0.4240 0.064 Uiso 1 1 calc R . .
C10 C 1.2475(3) 1.0606(3) 0.41316(19) 0.0479(8) Uani 1 1 d . . .
H10A H 1.2503 1.1356 0.3996 0.057 Uiso 1 1 calc R . .
C11 C 1.1354(3) 1.0119(3) 0.41705(19) 0.0472(8) Uani 1 1 d . . .
H11A H 1.0636 1.0536 0.4052 0.057 Uiso 1 1 calc R . .
C12 C 1.1530(3) 0.8812(3) 0.1411(2) 0.0470(8) Uani 1 1 d . . .
H12A H 1.1477 0.7996 0.1398 0.056 Uiso 1 1 calc R . .
C13 C 1.1343(3) 0.9501(3) 0.0764(2) 0.0481(8) Uani 1 1 d . . .
H13A H 1.1115 0.9259 0.0207 0.058 Uiso 1 1 calc R . .
C14 C 1.1495(3) 1.0605(3) 0.1018(2) 0.0449(7) Uani 1 1 d . . .
H14A H 1.1420 1.1269 0.0678 0.054 Uiso 1 1 calc R . .
C15 C 1.1813(3) 1.0578(3) 0.1872(2) 0.0452(8) Uani 1 1 d . . .
H15A H 1.2001 1.1222 0.2227 0.054 Uiso 1 1 calc R . .
C16 C 1.1792(3) 0.9469(3) 0.2099(2) 0.0468(8) Uani 1 1 d . . .
H16A H 1.1976 0.9190 0.2648 0.056 Uiso 1 1 calc R . .
Co1 Co 1.01299(3) 0.98788(3) 0.15125(2) 0.03388(12) Uani 1 1 d . . .
O1 O 1.0147(2) 0.77019(19) 0.49869(13) 0.0482(5) Uani 1 1 d . . .
S1 S 0.90781(7) 1.11325(6) 0.19902(4) 0.03470(17) Uani 1 1 d . . .
S2 S 0.87006(6) 0.86777(6) 0.12711(4) 0.03528(17) Uani 1 1 d . . .

loop_
_atom_site_aniso_label
_atom_site_aniso_U_11
_atom_site_aniso_U_22
_atom_site_aniso_U_33
_atom_site_aniso_U_23
_atom_site_aniso_U_13
_atom_site_aniso_U_12
B3 0.0345(17) 0.0407(19) 0.0459(19) 0.0156(16) 0.0192(15) 0.0120(15)
B4 0.050(2) 0.047(2) 0.0419(19) -0.0083(16) 0.0193(16) 0.0152(17)
B5 0.042(2) 0.046(2) 0.055(2) 0.0063(17) 0.0096(17) 0.0097(17)
B6 0.037(2) 0.046(2) 0.051(2) 0.0162(17) 0.0118(17) 0.0121(16)
B7 0.0389(19) 0.050(2) 0.0423(19) -0.0095(17) -0.0063(16) -0.0027(16)
B8 0.0375(19) 0.0446(19) 0.0418(19) 0.0160(16) 0.0111(15) -0.0002(15)
B9 0.045(2) 0.051(2) 0.051(2) 0.0050(18) 0.0162(18) 0.0069(17)
B10 0.048(2) 0.049(2) 0.051(2) 0.0090(18) 0.0174(18) 0.0112(17)
B11 0.0360(19) 0.058(2) 0.049(2) 0.0151(18) 0.0137(16) 0.0158(17)
B12 0.0307(17) 0.042(2) 0.069(2) 0.0123(19) 0.0174(17) 0.0050(15)
C1 0.0373(16) 0.0339(15) 0.0440(17) 0.0009(13) 0.0236(13) 0.0042(12)
C2 0.0316(15) 0.0341(15) 0.0416(15) 0.0027(13) 0.0163(12) 0.0034(12)
C3 0.0431(18) 0.0399(17) 0.0439(16) 0.0115(14) 0.0207(14) 0.0101(13)
C4 0.0429(17) 0.0523(19) 0.0445(17) 0.0133(15) 0.0153(14) 0.0029(14)
C5 0.0469(18) 0.0381(17) 0.0406(16) 0.0062(14) 0.0109(14) 0.0030(14)
C6 0.0488(19) 0.0469(18) 0.0279(13) -0.0010(13) 0.0077(13) 0.0074(14)
C7 0.0428(18) 0.0385(17) 0.0500(17) -0.0035(14) 0.0058(14) 0.0062(14)
C8 0.0367(17) 0.0465(19) 0.062(2) -0.0127(17) 0.0018(15) 0.0084(15)
C9 0.051(2) 0.054(2) 0.057(2) -0.0217(18) 0.0132(16) -0.0166(17)
C10 0.054(2) 0.0443(18) 0.0446(17) -0.0011(15) 0.0051(15) -0.0163(16)
C11 0.0449(19) 0.0477(19) 0.0485(18) 0.0007(15) 0.0069(14) 0.0048(15)
C12 0.0401(17) 0.0469(19) 0.0548(19) -0.0049(16) 0.0107(15) 0.0135(15)
C13 0.057(2) 0.0392(18) 0.0531(19) -0.0046(15) 0.0227(16) 0.0050(15)
C14 0.0393(17) 0.0469(19) 0.0519(19) -0.0006(15) 0.0178(14) -0.0023(15)
C15 0.0400(18) 0.0446(19) 0.0514(19) -0.0145(15) 0.0085(14) -0.0118(14)
C16 0.0403(18) 0.0462(18) 0.052(2) -0.0065(16) 0.0015(15) 0.0046(14)
Co1 0.0287(2) 0.0352(2) 0.0394(2) -0.00447(17) 0.01051(15) -0.00036(16)
O1 0.0520(13) 0.0478(13) 0.0476(12) 0.0157(11) 0.0167(10) -0.0005(10)
S1 0.0317(4) 0.0349(4) 0.0394(4) -0.0058(3) 0.0115(3) -0.0007(3)
S2 0.0306(4) 0.0349(4) 0.0424(4) -0.0066(3) 0.0121(3) -0.0004(3)

loop_
_atom_type_symbol
_atom_type_description
_atom_type_scat_dispersion_real
_atom_type_scat_dispersion_imag
_atom_type_scat_source
C C 0.0033 0.0016 'International Tables Vol C Tables 4.2.6.8 and 6.1.1.4'
H H 0.0000 0.0000 'International Tables Vol C Tables 4.2.6.8 and 6.1.1.4'
B B 0.0013 0.0007 'International Tables Vol C Tables 4.2.6.8 and 6.1.1.4'
O O 0.0106 0.0060 'International Tables Vol C Tables 4.2.6.8 and 6.1.1.4'
S S 0.1246 0.1234 'International Tables Vol C Tables 4.2.6.8 and 6.1.1.4'
Co Co 0.3494 0.9721 'International Tables Vol C Tables 4.2.6.8 and 6.1.1.4'

loop_
_geom_angle_atom_site_label_1
_geom_angle_atom_site_label_2
_geom_angle_atom_site_label_3
_geom_angle
_geom_angle_site_symmetry_1
_geom_angle_site_symmetry_3
_geom_angle_publ_flag
C3 B3 C1 117.9(3) . . ?
C3 B3 C2 120.4(2) . . ?
C1 B3 C2 56.08(17) . . ?
C3 B3 B4 122.3(3) . . ?
C1 B3 B4 58.71(18) . . ?
C2 B3 B4 103.6(2) . . ?
C3 B3 B9 129.9(3) . . ?
C1 B3 B9 105.7(2) . . ?
C2 B3 B9 103.6(3) . . ?
B4 B3 B9 61.7(2) . . ?
C3 B3 B8 126.5(3) . . ?
C1 B3 B8 102.9(2) . . ?
C2 B3 B8 57.24(19) . . ?
B4 B3 B8 107.7(3) . . ?
B9 B3 B8 59.4(2) . . ?
C1 B4 B3 59.95(18) . . ?
C1 B4 B10 104.6(3) . . ?
B3 B4 B10 106.9(3) . . ?
C1 B4 B5 59.26(19) . . ?
B3 B4 B5 109.2(2) . . ?
B10 B4 B5 59.7(2) . . ?
C1 B4 B9 104.7(2) . . ?
B3 B4 B9 59.2(2) . . ?
B10 B4 B9 58.9(2) . . ?
B5 B4 B9 107.2(3) . . ?
C1 B4 H0E 124.9 . . ?
B3 B4 H0E 117.0 . . ?
B10 B4 H0E 125.1 . . ?
B5 B4 H0E 125.9 . . ?
B9 B4 H0E 119.7 . . ?
C1 B5 B6 59.4(2) . . ?
C1 B5 B10 103.7(3) . . ?
B6 B5 B10 106.6(3) . . ?
C1 B5 B11 105.0(3) . . ?
B6 B5 B11 59.4(2) . . ?
B10 B5 B11 59.7(2) . . ?
C1 B5 B4 58.10(18) . . ?
B6 B5 B4 107.7(3) . . ?
B10 B5 B4 59.7(2) . . ?
B11 B5 B4 107.9(3) . . ?
C1 B5 H0B 122.3 . . ?
B6 B5 H0B 119.6 . . ?
B10 B5 H0B 126.2 . . ?
B11 B5 H0B 123.4 . . ?
B4 B5 H0B 122.3 . . ?
C2 B6 C1 57.01(18) . . ?
C2 B6 B5 106.1(3) . . ?
C1 B6 B5 60.2(2) . . ?
C2 B6 B11 105.5(2) . . ?
C1 B6 B11 107.2(3) . . ?
B5 B6 B11 61.5(2) . . ?
C2 B6 B7 58.05(18) . . ?
C1 B6 B7 105.3(2) . . ?
B5 B6 B7 110.4(3) . . ?
B11 B6 B7 61.1(2) . . ?
C2 B6 H0A 120.7 . . ?
C1 B6 H0A 120.9 . . ?
B5 B6 H0A 122.7 . . ?
B11 B6 H0A 125.6 . . ?
B7 B6 H0A 121.4 . . ?
C2 B7 B8 58.51(19) . . ?
C2 B7 B6 59.46(19) . . ?
B8 B7 B6 107.1(3) . . ?
C2 B7 B11 104.8(3) . . ?
B8 B7 B11 106.7(3) . . ?
B6 B7 B11 58.8(2) . . ?
C2 B7 B12 103.9(3) . . ?
B8 B7 B12 59.1(2) . . ?
B6 B7 B12 105.7(3) . . ?
B11 B7 B12 59.2(2) . . ?
C2 B7 H0I 123.7 . . ?
B8 B7 H0I 121.2 . . ?
B6 B7 H0I 123.0 . . ?
B11 B7 H0I 124.0 . . ?
B12 B7 H0I 123.6 . . ?
C2 B8 B9 107.1(3) . . ?
C2 B8 B12 105.9(2) . . ?
B9 B8 B12 59.9(2) . . ?
C2 B8 B7 58.80(19) . . ?
B9 B8 B7 110.3(3) . . ?
B12 B8 B7 61.4(2) . . ?
C2 B8 B3 61.00(19) . . ?
B9 B8 B3 60.2(2) . . ?
B12 B8 B3 108.7(3) . . ?
B7 B8 B3 110.6(2) . . ?
C2 B8 H0H 121.9 . . ?
B9 B8 H0H 120.9 . . ?
B12 B8 H0H 125.1 . . ?
B7 B8 H0H 122.2 . . ?
B3 B8 H0H 116.9 . . ?
B12 B9 B8 60.1(2) . . ?
B12 B9 B3 109.0(3) . . ?
B8 B9 B3 60.5(2) . . ?
B12 B9 B10 59.5(2) . . ?
B8 B9 B10 106.8(3) . . ?
B3 B9 B10 107.6(3) . . ?
B12 B9 B4 107.5(3) . . ?
B8 B9 B4 106.6(3) . . ?
B3 B9 B4 59.1(2) . . ?
B10 B9 B4 59.8(2) . . ?
B12 B9 H0F 121.3 . . ?
B8 B9 H0F 123.0 . . ?
B3 B9 H0F 121.7 . . ?
B10 B9 H0F 121.8 . . ?
B4 B9 H0F 122.3 . . ?
B12 B10 B9 59.8(2) . . ?
B12 B10 B11 60.4(2) . . ?
B9 B10 B11 109.0(3) . . ?
B12 B10 B4 109.0(3) . . ?
B9 B10 B4 61.3(2) . . ?
B11 B10 B4 109.1(3) . . ?
B12 B10 B5 108.8(3) . . ?
B9 B10 B5 109.8(3) . . ?
B11 B10 B5 60.2(2) . . ?
B4 B10 B5 60.6(2) . . ?
B12 B10 H0D 121.1 . . ?
B9 B10 H0D 121.7 . . ?
B11 B10 H0D 120.1 . . ?
B4 B10 H0D 121.7 . . ?
B5 B10 H0D 120.6 . . ?
B6 B11 B12 107.8(3) . . ?
B6 B11 B10 106.7(3) . . ?
B12 B11 B10 58.9(2) . . ?
B6 B11 B5 59.1(2) . . ?
B12 B11 B5 107.5(3) . . ?
B10 B11 B5 60.1(2) . . ?
B6 B11 B7 60.1(2) . . ?
B12 B11 B7 60.5(2) . . ?
B10 B11 B7 107.3(3) . . ?
B5 B11 B7 107.7(3) . . ?
B6 B11 H0C 123.1 . . ?
B12 B11 H0C 121.5 . . ?
B10 B11 H0C 121.7 . . ?
B5 B11 H0C 121.9 . . ?
B7 B11 H0C 122.2 . . ?
B10 B12 B9 60.7(2) . . ?
B10 B12 B8 107.6(3) . . ?
B9 B12 B8 60.0(2) . . ?
B10 B12 B11 60.7(2) . . ?
B9 B12 B11 109.9(3) . . ?
B8 B12 B11 107.8(2) . . ?
B10 B12 B7 108.4(3) . . ?
B9 B12 B7 108.8(3) . . ?
B8 B12 B7 59.52(19) . . ?
B11 B12 B7 60.2(2) . . ?
B10 B12 H0G 121.9 . . ?
B9 B12 H0G 120.1 . . ?
B8 B12 H0G 121.7 . . ?
B11 B12 H0G 121.8 . . ?
B7 B12 H0G 121.7 . . ?
C2 C1 B4 110.7(2) . . ?
C2 C1 B6 61.34(19) . . ?
B4 C1 B6 112.2(2) . . ?
C2 C1 B5 109.7(2) . . ?
B4 C1 B5 62.6(2) . . ?
B6 C1 B5 60.4(2) . . ?
C2 C1 B3 62.49(19) . . ?
B4 C1 B3 61.34(19) . . ?
B6 C1 B3 114.0(2) . . ?
B5 C1 B3 113.0(2) . . ?
C2 C1 S1 116.38(18) . . ?
B4 C1 S1 123.4(2) . . ?
B6 C1 S1 116.9(2) . . ?
B5 C1 S1 122.8(2) . . ?
B3 C1 S1 117.2(2) . . ?
C1 C2 B8 110.9(2) . . ?
C1 C2 B7 112.7(2) . . ?
B8 C2 B7 62.7(2) . . ?
C1 C2 B6 61.7(2) . . ?
B8 C2 B6 112.9(2) . . ?
B7 C2 B6 62.5(2) . . ?
C1 C2 B3 61.44(18) . . ?
B8 C2 B3 61.8(2) . . ?
B7 C2 B3 114.5(2) . . ?
B6 C2 B3 113.4(2) . . ?
C1 C2 S2 115.34(18) . . ?
B8 C2 S2 123.0(2) . . ?
B7 C2 S2 121.9(2) . . ?
B6 C2 S2 117.5(2) . . ?
B3 C2 S2 116.07(19) . . ?
C4 C3 B3 126.0(3) . . ?
C4 C3 H3A 115.9 . . ?
B3 C3 H3A 118.1 . . ?
C3 C4 C5 126.8(3) . . ?
C3 C4 H4A 116.0 . . ?
C5 C4 H4A 117.2 . . ?
O1 C5 C4 120.0(3) . . ?
O1 C5 C6 119.9(3) . . ?
C4 C5 C6 120.1(3) . . ?
C7 C6 C11 117.7(3) . . ?
C7 C6 C5 119.4(3) . . ?
C11 C6 C5 122.7(3) . . ?
C8 C7 C6 120.8(3) . . ?
C8 C7 H7A 119.6 . . ?
C6 C7 H7A 119.6 . . ?
C9 C8 C7 120.4(3) . . ?
C9 C8 H8A 119.8 . . ?
C7 C8 H8A 119.8 . . ?
C10 C9 C8 119.5(3) . . ?
C10 C9 H9A 120.3 . . ?
C8 C9 H9A 120.3 . . ?
C9 C10 C11 121.5(3) . . ?
C9 C10 H10A 119.3 . . ?
C11 C10 H10A 119.3 . . ?
C10 C11 C6 120.0(3) . . ?
C10 C11 H11A 120.0 . . ?
C6 C11 H11A 120.0 . . ?
C13 C12 C16 108.2(3) . . ?
C13 C12 Co1 70.98(18) . . ?
C16 C12 Co1 68.09(18) . . ?
C13 C12 H12A 125.9 . . ?
C16 C12 H12A 125.9 . . ?
Co1 C12 H12A 125.9 . . ?
C12 C13 C14 109.4(3) . . ?
C12 C13 Co1 70.05(19) . . ?
C14 C13 Co1 69.75(18) . . ?
C12 C13 H13A 125.3 . . ?
C14 C13 H13A 125.3 . . ?
Co1 C13 H13A 125.3 . . ?
C13 C14 C15 106.8(3) . . ?
C13 C14 Co1 70.37(19) . . ?
C15 C14 Co1 69.23(17) . . ?
C13 C14 H14A 126.6 . . ?
C15 C14 H14A 126.6 . . ?
Co1 C14 H14A 126.6 . . ?
C16 C15 C14 106.8(3) . . ?
C16 C15 Co1 68.30(18) . . ?
C14 C15 Co1 69.63(17) . . ?
C16 C15 H15A 126.6 . . ?
C14 C15 H15A 126.6 . . ?
Co1 C15 H15A 126.6 . . ?
C15 C16 C12 108.7(3) . . ?
C15 C16 Co1 71.47(19) . . ?
C12 C16 Co1 71.35(18) . . ?
C15 C16 H16A 125.6 . . ?
C12 C16 H16A 125.6 . . ?
Co1 C16 H16A 125.6 . . ?
C16 Co1 C15 40.24(13) . . ?
C16 Co1 C12 40.56(13) . . ?
C15 Co1 C12 67.50(14) . . ?
C16 Co1 C14 68.24(14) . . ?
C15 Co1 C14 41.14(13) . . ?
C12 Co1 C14 67.01(14) . . ?
C16 Co1 C13 67.17(14) . . ?
C15 Co1 C13 67.51(13) . . ?
C12 Co1 C13 38.98(13) . . ?
C14 Co1 C13 39.88(13) . . ?
C16 Co1 S2 121.28(10) . . ?
C15 Co1 S2 161.36(10) . . ?
C12 Co1 S2 96.13(10) . . ?
C14 Co1 S2 141.84(10) . . ?
C13 Co1 S2 105.82(10) . . ?
C16 Co1 S1 119.73(10) . . ?
C15 Co1 S1 97.07(10) . . ?
C12 Co1 S1 160.28(10) . . ?
C14 Co1 S1 110.01(9) . . ?
C13 Co1 S1 147.62(10) . . ?
S2 Co1 S1 96.69(3) . . ?
C1 S1 Co1 105.37(10) . . ?
C2 S2 Co1 105.87(10) . . ?

loop_
_geom_bond_atom_site_label_1
_geom_bond_atom_site_label_2
_geom_bond_distance
_geom_bond_site_symmetry_2
_geom_bond_publ_flag
B3 C3 1.543(5) . ?
B3 C1 1.729(4) . ?
B3 C2 1.746(5) . ?
B3 B4 1.752(5) . ?
B3 B9 1.753(5) . ?
B3 B8 1.758(5) . ?
B4 C1 1.707(4) . ?
B4 B10 1.769(6) . ?
B4 B5 1.785(5) . ?
B4 B9 1.797(6) . ?
B4 H0E 0.9600 . ?
B5 C1 1.728(5) . ?
B5 B6 1.730(5) . ?
B5 B10 1.770(5) . ?
B5 B11 1.772(6) . ?
B5 H0B 0.9601 . ?
B6 C2 1.709(4) . ?
B6 C1 1.714(5) . ?
B6 B11 1.736(5) . ?
B6 B7 1.760(5) . ?
B6 H0A 0.9599 . ?
B7 C2 1.684(4) . ?
B7 B8 1.749(5) . ?
B7 B11 1.777(5) . ?
B7 B12 1.782(5) . ?
B7 H0I 0.9600 . ?
B8 C2 1.679(4) . ?
B8 B9 1.739(5) . ?
B8 B12 1.741(5) . ?
B8 H0H 0.9600 . ?
B9 B12 1.738(6) . ?
B9 B10 1.754(5) . ?
B9 H0F 0.9600 . ?
B10 B12 1.733(6) . ?
B10 B11 1.763(5) . ?
B10 H0D 0.9600 . ?
B11 B12 1.759(5) . ?
B11 H0C 0.9600 . ?
B12 H0G 0.9600 . ?
C1 C2 1.633(4) . ?
C1 S1 1.774(3) . ?
C2 S2 1.790(3) . ?
C3 C4 1.323(4) . ?
C3 H3A 0.9600 . ?
C4 C5 1.451(4) . ?
C4 H4A 0.9600 . ?
C5 O1 1.232(3) . ?
C5 C6 1.472(5) . ?
C6 C7 1.387(4) . ?
C6 C11 1.403(4) . ?
C7 C8 1.385(5) . ?
C7 H7A 0.9300 . ?
C8 C9 1.371(5) . ?
C8 H8A 0.9300 . ?
C9 C10 1.355(5) . ?
C9 H9A 0.9300 . ?
C10 C11 1.380(5) . ?
C10 H10A 0.9300 . ?
C11 H11A 0.9300 . ?
C12 C13 1.363(5) . ?
C12 C16 1.398(4) . ?
C12 Co1 2.037(3) . ?
C12 H12A 0.9800 . ?
C13 C14 1.395(5) . ?
C13 Co1 2.049(3) . ?
C13 H13A 0.9800 . ?
C14 C15 1.432(5) . ?
C14 Co1 2.040(3) . ?
C14 H14A 0.9800 . ?
C15 C16 1.386(5) . ?
C15 Co1 2.035(3) . ?
C15 H15A 0.9800 . ?
C16 Co1 1.994(3) . ?
C16 H16A 0.9800 . ?
Co1 S2 2.1244(8) . ?
Co1 S1 2.1425(8) . ?

loop_
_geom_torsion_atom_site_label_1
_geom_torsion_atom_site_label_2
_geom_torsion_atom_site_label_3
_geom_torsion_atom_site_label_4
_geom_torsion
_geom_torsion_site_symmetry_1
_geom_torsion_site_symmetry_2
_geom_torsion_site_symmetry_3
_geom_torsion_site_symmetry_4
_geom_torsion_publ_flag
C3 B3 B4 C1 105.2(3) . . . . ?
C2 B3 B4 C1 -35.0(2) . . . . ?
B9 B3 B4 C1 -133.3(3) . . . . ?
B8 B3 B4 C1 -94.6(3) . . . . ?
C3 B3 B4 B10 -157.4(3) . . . . ?
C1 B3 B4 B10 97.4(3) . . . . ?
C2 B3 B4 B10 62.3(3) . . . . ?
B9 B3 B4 B10 -35.9(2) . . . . ?
B8 B3 B4 B10 2.8(3) . . . . ?
C3 B3 B4 B5 139.5(3) . . . . ?
C1 B3 B4 B5 34.3(2) . . . . ?
C2 B3 B4 B5 -0.8(3) . . . . ?
B9 B3 B4 B5 -99.0(3) . . . . ?
B8 B3 B4 B5 -60.3(3) . . . . ?
C3 B3 B4 B9 -121.4(3) . . . . ?
C1 B3 B4 B9 133.3(3) . . . . ?
C2 B3 B4 B9 98.3(3) . . . . ?
B8 B3 B4 B9 38.8(2) . . . . ?
B3 B4 B5 C1 -34.6(2) . . . . ?
B10 B4 B5 C1 -133.4(3) . . . . ?
B9 B4 B5 C1 -97.2(3) . . . . ?
C1 B4 B5 B6 34.1(2) . . . . ?
B3 B4 B5 B6 -0.5(4) . . . . ?
B10 B4 B5 B6 -99.3(3) . . . . ?
B9 B4 B5 B6 -63.1(3) . . . . ?
C1 B4 B5 B10 133.4(3) . . . . ?
B3 B4 B5 B10 98.8(3) . . . . ?
B9 B4 B5 B10 36.2(2) . . . . ?
C1 B4 B5 B11 96.8(3) . . . . ?
B3 B4 B5 B11 62.2(3) . . . . ?
B10 B4 B5 B11 -36.6(2) . . . . ?
B9 B4 B5 B11 -0.3(3) . . . . ?
C1 B5 B6 C2 35.1(2) . . . . ?
B10 B5 B6 C2 -61.3(3) . . . . ?
B11 B5 B6 C2 -99.2(3) . . . . ?
B4 B5 B6 C2 1.5(3) . . . . ?
B10 B5 B6 C1 -96.3(3) . . . . ?
B11 B5 B6 C1 -134.3(3) . . . . ?
B4 B5 B6 C1 -33.6(2) . . . . ?
C1 B5 B6 B11 134.3(3) . . . . ?
B10 B5 B6 B11 38.0(3) . . . . ?
B4 B5 B6 B11 100.8(3) . . . . ?
C1 B5 B6 B7 96.4(3) . . . . ?
B10 B5 B6 B7 0.0(3) . . . . ?
B11 B5 B6 B7 -37.9(2) . . . . ?
B4 B5 B6 B7 62.8(3) . . . . ?
C1 B6 B7 C2 -33.3(2) . . . . ?
B5 B6 B7 C2 -96.7(3) . . . . ?
B11 B6 B7 C2 -134.8(3) . . . . ?
C2 B6 B7 B8 35.3(2) . . . . ?
C1 B6 B7 B8 2.0(3) . . . . ?
B5 B6 B7 B8 -61.4(3) . . . . ?
B11 B6 B7 B8 -99.5(3) . . . . ?
C2 B6 B7 B11 134.8(3) . . . . ?
C1 B6 B7 B11 101.5(3) . . . . ?
B5 B6 B7 B11 38.1(2) . . . . ?
C2 B6 B7 B12 97.2(3) . . . . ?
C1 B6 B7 B12 63.9(3) . . . . ?
B5 B6 B7 B12 0.5(3) . . . . ?
B11 B6 B7 B12 -37.6(2) . . . . ?
B6 B7 B8 C2 -35.7(2) . . . . ?
B11 B7 B8 C2 -97.4(3) . . . . ?
B12 B7 B8 C2 -134.1(3) . . . . ?
C2 B7 B8 B9 98.2(3) . . . . ?
B6 B7 B8 B9 62.5(3) . . . . ?
B11 B7 B8 B9 0.8(3) . . . . ?
B12 B7 B8 B9 -35.9(3) . . . . ?
C2 B7 B8 B12 134.1(3) . . . . ?
B6 B7 B8 B12 98.4(3) . . . . ?
B11 B7 B8 B12 36.7(3) . . . . ?
C2 B7 B8 B3 33.5(2) . . . . ?
B6 B7 B8 B3 -2.2(3) . . . . ?
B11 B7 B8 B3 -63.9(3) . . . . ?
B12 B7 B8 B3 -100.6(3) . . . . ?
C3 B3 B8 C2 -105.9(3) . . . . ?
C1 B3 B8 C2 34.09(19) . . . . ?
B4 B3 B8 C2 95.0(2) . . . . ?
B9 B3 B8 C2 134.8(2) . . . . ?
C3 B3 B8 B9 119.3(3) . . . . ?
C1 B3 B8 B9 -100.7(2) . . . . ?
C2 B3 B8 B9 -134.8(2) . . . . ?
B4 B3 B8 B9 -39.8(2) . . . . ?
C3 B3 B8 B12 155.8(3) . . . . ?
C1 B3 B8 B12 -64.2(3) . . . . ?
C2 B3 B8 B12 -98.3(2) . . . . ?
B4 B3 B8 B12 -3.3(3) . . . . ?
B9 B3 B8 B12 36.5(2) . . . . ?
C3 B3 B8 B7 -138.5(3) . . . . ?
C1 B3 B8 B7 1.4(3) . . . . ?
C2 B3 B8 B7 -32.7(2) . . . . ?
B4 B3 B8 B7 62.3(3) . . . . ?
B9 B3 B8 B7 102.1(3) . . . . ?
C2 B8 B9 B12 98.9(3) . . . . ?
B7 B8 B9 B12 36.5(3) . . . . ?
B3 B8 B9 B12 139.3(3) . . . . ?
C2 B8 B9 B3 -40.5(2) . . . . ?
B12 B8 B9 B3 -139.3(3) . . . . ?
B7 B8 B9 B3 -102.8(3) . . . . ?
C2 B8 B9 B10 60.6(3) . . . . ?
B12 B8 B9 B10 -38.3(2) . . . . ?
B7 B8 B9 B10 -1.8(4) . . . . ?
B3 B8 B9 B10 101.0(3) . . . . ?
C2 B8 B9 B4 -2.1(3) . . . . ?
B12 B8 B9 B4 -101.0(3) . . . . ?
B7 B8 B9 B4 -64.4(3) . . . . ?
B3 B8 B9 B4 38.4(2) . . . . ?
C3 B3 B9 B12 -150.6(3) . . . . ?
C1 B3 B9 B12 59.3(3) . . . . ?
C2 B3 B9 B12 1.2(3) . . . . ?
B4 B3 B9 B12 99.5(3) . . . . ?
B8 B3 B9 B12 -36.7(2) . . . . ?
C3 B3 B9 B8 -113.9(4) . . . . ?
C1 B3 B9 B8 95.9(3) . . . . ?
C2 B3 B9 B8 37.9(2) . . . . ?
B4 B3 B9 B8 136.2(3) . . . . ?
C3 B3 B9 B10 146.4(3) . . . . ?
C1 B3 B9 B10 -3.7(4) . . . . ?
C2 B3 B9 B10 -61.8(3) . . . . ?
B4 B3 B9 B10 36.5(3) . . . . ?
B8 B3 B9 B10 -99.7(3) . . . . ?
C3 B3 B9 B4 109.9(4) . . . . ?
C1 B3 B9 B4 -40.2(2) . . . . ?
C2 B3 B9 B4 -98.3(2) . . . . ?
B8 B3 B9 B4 -136.2(3) . . . . ?
C1 B4 B9 B12 -61.5(3) . . . . ?
B3 B4 B9 B12 -102.1(3) . . . . ?
B10 B4 B9 B12 36.9(2) . . . . ?
B5 B4 B9 B12 0.3(3) . . . . ?
C1 B4 B9 B8 1.6(3) . . . . ?
B3 B4 B9 B8 -39.0(2) . . . . ?
B10 B4 B9 B8 100.0(3) . . . . ?
B5 B4 B9 B8 63.5(3) . . . . ?
C1 B4 B9 B3 40.6(2) . . . . ?
B10 B4 B9 B3 139.0(3) . . . . ?
B5 B4 B9 B3 102.4(3) . . . . ?
C1 B4 B9 B10 -98.4(3) . . . . ?
B3 B4 B9 B10 -139.0(3) . . . . ?
B5 B4 B9 B10 -36.6(2) . . . . ?
B8 B9 B10 B12 38.6(2) . . . . ?
B3 B9 B10 B12 102.2(3) . . . . ?
B4 B9 B10 B12 138.4(3) . . . . ?
B12 B9 B10 B11 -36.5(3) . . . . ?
B8 B9 B10 B11 2.1(4) . . . . ?
B3 B9 B10 B11 65.7(4) . . . . ?
B4 B9 B10 B11 101.9(3) . . . . ?
B12 B9 B10 B4 -138.4(3) . . . . ?
B8 B9 B10 B4 -99.8(3) . . . . ?
B3 B9 B10 B4 -36.2(2) . . . . ?
B12 B9 B10 B5 -100.7(3) . . . . ?
B8 B9 B10 B5 -62.2(4) . . . . ?
B3 B9 B10 B5 1.4(4) . . . . ?
B4 B9 B10 B5 37.6(3) . . . . ?
C1 B4 B10 B12 61.2(3) . . . . ?
B3 B4 B10 B12 -1.3(3) . . . . ?
B5 B4 B10 B12 101.4(3) . . . . ?
B9 B4 B10 B12 -37.4(3) . . . . ?
C1 B4 B10 B9 98.6(3) . . . . ?
B3 B4 B10 B9 36.1(2) . . . . ?
B5 B4 B10 B9 138.8(3) . . . . ?
C1 B4 B10 B11 -3.2(3) . . . . ?
B3 B4 B10 B11 -65.7(3) . . . . ?
B5 B4 B10 B11 37.1(3) . . . . ?
B9 B4 B10 B11 -101.7(3) . . . . ?
C1 B4 B10 B5 -40.2(2) . . . . ?
B3 B4 B10 B5 -102.7(3) . . . . ?
B9 B4 B10 B5 -138.8(3) . . . . ?
C1 B5 B10 B12 -62.3(3) . . . . ?
B6 B5 B10 B12 -0.6(4) . . . . ?
B11 B5 B10 B12 37.3(3) . . . . ?
B4 B5 B10 B12 -101.7(3) . . . . ?
C1 B5 B10 B9 1.5(4) . . . . ?
B6 B5 B10 B9 63.2(4) . . . . ?
B11 B5 B10 B9 101.0(3) . . . . ?
B4 B5 B10 B9 -37.9(3) . . . . ?
C1 B5 B10 B11 -99.6(3) . . . . ?
B6 B5 B10 B11 -37.8(2) . . . . ?
B4 B5 B10 B11 -139.0(3) . . . . ?
C1 B5 B10 B4 39.4(2) . . . . ?
B6 B5 B10 B4 101.2(3) . . . . ?
B11 B5 B10 B4 139.0(3) . . . . ?
C2 B6 B11 B12 0.0(4) . . . . ?
C1 B6 B11 B12 -59.6(3) . . . . ?
B5 B6 B11 B12 -100.2(3) . . . . ?
B7 B6 B11 B12 38.7(3) . . . . ?
C2 B6 B11 B10 62.0(3) . . . . ?
C1 B6 B11 B10 2.4(3) . . . . ?
B5 B6 B11 B10 -38.2(3) . . . . ?
B7 B6 B11 B10 100.7(3) . . . . ?
C2 B6 B11 B5 100.2(3) . . . . ?
C1 B6 B11 B5 40.5(2) . . . . ?
B7 B6 B11 B5 138.9(3) . . . . ?
C2 B6 B11 B7 -38.7(2) . . . . ?
C1 B6 B11 B7 -98.3(2) . . . . ?
B5 B6 B11 B7 -138.9(3) . . . . ?
B12 B10 B11 B6 -101.0(3) . . . . ?
B9 B10 B11 B6 -64.8(3) . . . . ?
B4 B10 B11 B6 0.5(4) . . . . ?
B5 B10 B11 B6 37.7(2) . . . . ?
B9 B10 B11 B12 36.2(3) . . . . ?
B4 B10 B11 B12 101.5(3) . . . . ?
B5 B10 B11 B12 138.8(3) . . . . ?
B12 B10 B11 B5 -138.8(3) . . . . ?
B9 B10 B11 B5 -102.5(3) . . . . ?
B4 B10 B11 B5 -37.2(3) . . . . ?
B12 B10 B11 B7 -37.9(3) . . . . ?
B9 B10 B11 B7 -1.6(4) . . . . ?
B4 B10 B11 B7 63.7(3) . . . . ?
B5 B10 B11 B7 100.9(3) . . . . ?
C1 B5 B11 B6 -39.6(2) . . . . ?
B10 B5 B11 B6 -136.9(3) . . . . ?
B4 B5 B11 B6 -100.4(3) . . . . ?
C1 B5 B11 B12 61.0(3) . . . . ?
B6 B5 B11 B12 100.6(3) . . . . ?
B10 B5 B11 B12 -36.3(2) . . . . ?
B4 B5 B11 B12 0.2(3) . . . . ?
C1 B5 B11 B10 97.3(3) . . . . ?
B6 B5 B11 B10 136.9(3) . . . . ?
B4 B5 B11 B10 36.5(2) . . . . ?
C1 B5 B11 B7 -2.8(3) . . . . ?
B6 B5 B11 B7 36.8(2) . . . . ?
B10 B5 B11 B7 -100.1(3) . . . . ?
B4 B5 B11 B7 -63.6(3) . . . . ?
C2 B7 B11 B6 39.2(2) . . . . ?
B8 B7 B11 B6 100.2(3) . . . . ?
B12 B7 B11 B6 136.8(3) . . . . ?
C2 B7 B11 B12 -97.6(3) . . . . ?
B8 B7 B11 B12 -36.6(3) . . . . ?
B6 B7 B11 B12 -136.8(3) . . . . ?
C2 B7 B11 B10 -60.5(3) . . . . ?
B8 B7 B11 B10 0.5(3) . . . . ?
B6 B7 B11 B10 -99.7(3) . . . . ?
B12 B7 B11 B10 37.2(3) . . . . ?
C2 B7 B11 B5 2.9(3) . . . . ?
B8 B7 B11 B5 63.9(3) . . . . ?
B6 B7 B11 B5 -36.3(2) . . . . ?
B12 B7 B11 B5 100.5(3) . . . . ?
B11 B10 B12 B9 139.7(3) . . . . ?
B4 B10 B12 B9 38.1(3) . . . . ?
B5 B10 B12 B9 102.5(3) . . . . ?
B9 B10 B12 B8 -38.7(2) . . . . ?
B11 B10 B12 B8 101.0(3) . . . . ?
B4 B10 B12 B8 -0.7(3) . . . . ?
B5 B10 B12 B8 63.8(3) . . . . ?
B9 B10 B12 B11 -139.7(3) . . . . ?
B4 B10 B12 B11 -101.6(3) . . . . ?
B5 B10 B12 B11 -37.2(2) . . . . ?
B9 B10 B12 B7 -101.7(3) . . . . ?
B11 B10 B12 B7 38.0(2) . . . . ?
B4 B10 B12 B7 -63.6(3) . . . . ?
B5 B10 B12 B7 0.9(4) . . . . ?
B8 B9 B12 B10 -136.5(3) . . . . ?
B3 B9 B12 B10 -99.6(3) . . . . ?
B4 B9 B12 B10 -37.0(2) . . . . ?
B3 B9 B12 B8 36.8(2) . . . . ?
B10 B9 B12 B8 136.5(3) . . . . ?
B4 B9 B12 B8 99.5(3) . . . . ?
B8 B9 B12 B11 -99.6(3) . . . . ?
B3 B9 B12 B11 -62.8(3) . . . . ?
B10 B9 B12 B11 36.8(3) . . . . ?
B4 B9 B12 B11 -0.2(3) . . . . ?
B8 B9 B12 B7 -35.4(3) . . . . ?
B3 B9 B12 B7 1.5(4) . . . . ?
B10 B9 B12 B7 101.1(3) . . . . ?
B4 B9 B12 B7 64.1(3) . . . . ?
C2 B8 B12 B10 -61.7(3) . . . . ?
B9 B8 B12 B10 39.1(2) . . . . ?
B7 B8 B12 B10 -101.4(3) . . . . ?
B3 B8 B12 B10 2.4(3) . . . . ?
C2 B8 B12 B9 -100.8(3) . . . . ?
B7 B8 B12 B9 -140.5(3) . . . . ?
B3 B8 B12 B9 -36.6(2) . . . . ?
C2 B8 B12 B11 2.3(4) . . . . ?
B9 B8 B12 B11 103.1(3) . . . . ?
B7 B8 B12 B11 -37.4(3) . . . . ?
B3 B8 B12 B11 66.5(3) . . . . ?
C2 B8 B12 B7 39.7(2) . . . . ?
B9 B8 B12 B7 140.5(3) . . . . ?
B3 B8 B12 B7 103.9(3) . . . . ?
B6 B11 B12 B10 99.1(3) . . . . ?
B5 B11 B12 B10 36.8(2) . . . . ?
B7 B11 B12 B10 137.7(3) . . . . ?
B6 B11 B12 B9 62.3(4) . . . . ?
B10 B11 B12 B9 -36.8(3) . . . . ?
B5 B11 B12 B9 0.0(3) . . . . ?
B7 B11 B12 B9 100.8(3) . . . . ?
B6 B11 B12 B8 -1.4(4) . . . . ?
B10 B11 B12 B8 -100.6(3) . . . . ?
B5 B11 B12 B8 -63.8(3) . . . . ?
B7 B11 B12 B8 37.1(3) . . . . ?
B6 B11 B12 B7 -38.5(3) . . . . ?
B10 B11 B12 B7 -137.7(3) . . . . ?
B5 B11 B12 B7 -100.9(3) . . . . ?
C2 B7 B12 B10 60.9(3) . . . . ?
B8 B7 B12 B10 100.0(3) . . . . ?
B6 B7 B12 B10 -0.8(3) . . . . ?
B11 B7 B12 B10 -38.2(3) . . . . ?
C2 B7 B12 B9 -3.5(3) . . . . ?
B8 B7 B12 B9 35.6(3) . . . . ?
B6 B7 B12 B9 -65.2(3) . . . . ?
B11 B7 B12 B9 -102.7(3) . . . . ?
C2 B7 B12 B8 -39.1(2) . . . . ?
B6 B7 B12 B8 -100.8(3) . . . . ?
B11 B7 B12 B8 -138.2(3) . . . . ?
C2 B7 B12 B11 99.1(3) . . . . ?
B8 B7 B12 B11 138.2(3) . . . . ?
B6 B7 B12 B11 37.4(3) . . . . ?
B3 B4 C1 C2 39.6(2) . . . . ?
B10 B4 C1 C2 -61.7(3) . . . . ?
B5 B4 C1 C2 -102.1(3) . . . . ?
B9 B4 C1 C2 -0.6(3) . . . . ?
B3 B4 C1 B6 106.1(3) . . . . ?
B10 B4 C1 B6 4.8(3) . . . . ?
B5 B4 C1 B6 -35.6(3) . . . . ?
B9 B4 C1 B6 65.9(3) . . . . ?
B3 B4 C1 B5 141.7(3) . . . . ?
B10 B4 C1 B5 40.4(3) . . . . ?
B9 B4 C1 B5 101.5(3) . . . . ?
B10 B4 C1 B3 -101.3(3) . . . . ?
B5 B4 C1 B3 -141.7(3) . . . . ?
B9 B4 C1 B3 -40.2(2) . . . . ?
B3 B4 C1 S1 -105.3(3) . . . . ?
B10 B4 C1 S1 153.4(2) . . . . ?
B5 B4 C1 S1 113.0(3) . . . . ?
B9 B4 C1 S1 -145.5(2) . . . . ?
B5 B6 C1 C2 138.8(2) . . . . ?
B11 B6 C1 C2 97.6(3) . . . . ?
B7 B6 C1 C2 33.7(2) . . . . ?
C2 B6 C1 B4 -102.3(3) . . . . ?
B5 B6 C1 B4 36.5(3) . . . . ?
B11 B6 C1 B4 -4.6(3) . . . . ?
B7 B6 C1 B4 -68.6(3) . . . . ?
C2 B6 C1 B5 -138.8(2) . . . . ?
B11 B6 C1 B5 -41.2(2) . . . . ?
B7 B6 C1 B5 -105.1(3) . . . . ?
C2 B6 C1 B3 -34.9(2) . . . . ?
B5 B6 C1 B3 103.9(3) . . . . ?
B11 B6 C1 B3 62.7(3) . . . . ?
B7 B6 C1 B3 -1.2(3) . . . . ?
C2 B6 C1 S1 106.9(2) . . . . ?
B5 B6 C1 S1 -114.3(3) . . . . ?
B11 B6 C1 S1 -155.5(2) . . . . ?
B7 B6 C1 S1 140.6(2) . . . . ?
B6 B5 C1 C2 -37.9(2) . . . . ?
B10 B5 C1 C2 63.6(3) . . . . ?
B11 B5 C1 C2 1.7(3) . . . . ?
B4 B5 C1 C2 103.8(3) . . . . ?
B6 B5 C1 B4 -141.7(3) . . . . ?
B10 B5 C1 B4 -40.2(3) . . . . ?
B11 B5 C1 B4 -102.1(3) . . . . ?
B10 B5 C1 B6 101.4(3) . . . . ?
B11 B5 C1 B6 39.6(2) . . . . ?
B4 B5 C1 B6 141.7(3) . . . . ?
B6 B5 C1 B3 -105.5(3) . . . . ?
B10 B5 C1 B3 -4.0(4) . . . . ?
B11 B5 C1 B3 -65.9(3) . . . . ?
B4 B5 C1 B3 36.2(3) . . . . ?
B6 B5 C1 S1 104.6(3) . . . . ?
B10 B5 C1 S1 -154.0(2) . . . . ?
B11 B5 C1 S1 144.2(2) . . . . ?
B4 B5 C1 S1 -113.8(3) . . . . ?
C3 B3 C1 C2 109.6(3) . . . . ?
B4 B3 C1 C2 -137.7(3) . . . . ?
B9 B3 C1 C2 -96.0(3) . . . . ?
B8 B3 C1 C2 -34.6(2) . . . . ?
C3 B3 C1 B4 -112.7(3) . . . . ?
C2 B3 C1 B4 137.7(3) . . . . ?
B9 B3 C1 B4 41.7(3) . . . . ?
B8 B3 C1 B4 103.1(3) . . . . ?
C3 B3 C1 B6 144.1(3) . . . . ?
C2 B3 C1 B6 34.5(2) . . . . ?
B4 B3 C1 B6 -103.2(3) . . . . ?
B9 B3 C1 B6 -61.5(3) . . . . ?
B8 B3 C1 B6 -0.1(3) . . . . ?
C3 B3 C1 B5 -149.4(3) . . . . ?
C2 B3 C1 B5 101.0(3) . . . . ?
B4 B3 C1 B5 -36.7(3) . . . . ?
B9 B3 C1 B5 5.0(4) . . . . ?
B8 B3 C1 B5 66.4(3) . . . . ?
C3 B3 C1 S1 2.4(4) . . . . ?
C2 B3 C1 S1 -107.2(2) . . . . ?
B4 B3 C1 S1 115.1(3) . . . . ?
B9 B3 C1 S1 156.8(2) . . . . ?
B8 B3 C1 S1 -141.8(2) . . . . ?
B4 C1 C2 B8 -0.8(3) . . . . ?
B6 C1 C2 B8 -105.5(3) . . . . ?
B5 C1 C2 B8 -68.0(3) . . . . ?
B3 C1 C2 B8 38.4(2) . . . . ?
S1 C1 C2 B8 146.8(2) . . . . ?
B4 C1 C2 B7 67.3(3) . . . . ?
B6 C1 C2 B7 -37.4(2) . . . . ?
B5 C1 C2 B7 0.1(3) . . . . ?
B3 C1 C2 B7 106.5(3) . . . . ?
S1 C1 C2 B7 -145.1(2) . . . . ?
B4 C1 C2 B6 104.7(3) . . . . ?
B5 C1 C2 B6 37.4(2) . . . . ?
B3 C1 C2 B6 143.8(2) . . . . ?
S1 C1 C2 B6 -107.7(2) . . . . ?
B4 C1 C2 B3 -39.1(2) . . . . ?
B6 C1 C2 B3 -143.8(2) . . . . ?
B5 C1 C2 B3 -106.4(2) . . . . ?
S1 C1 C2 B3 108.5(2) . . . . ?
B4 C1 C2 S2 -146.3(2) . . . . ?
B6 C1 C2 S2 108.9(2) . . . . ?
B5 C1 C2 S2 146.4(2) . . . . ?
B3 C1 C2 S2 -107.2(2) . . . . ?
S1 C1 C2 S2 1.3(3) . . . . ?
B9 B8 C2 C1 1.8(3) . . . . ?
B12 B8 C2 C1 64.6(3) . . . . ?
B7 B8 C2 C1 105.6(3) . . . . ?
B3 B8 C2 C1 -38.2(2) . . . . ?
B9 B8 C2 B7 -103.7(3) . . . . ?
B12 B8 C2 B7 -41.0(3) . . . . ?
B3 B8 C2 B7 -143.8(3) . . . . ?
B9 B8 C2 B6 -65.2(3) . . . . ?
B12 B8 C2 B6 -2.4(4) . . . . ?
B7 B8 C2 B6 38.6(3) . . . . ?
B3 B8 C2 B6 -105.2(3) . . . . ?
B9 B8 C2 B3 40.1(2) . . . . ?
B12 B8 C2 B3 102.8(3) . . . . ?
B7 B8 C2 B3 143.8(3) . . . . ?
B9 B8 C2 S2 144.3(2) . . . . ?
B12 B8 C2 S2 -152.9(2) . . . . ?
B7 B8 C2 S2 -112.0(3) . . . . ?
B3 B8 C2 S2 104.3(3) . . . . ?
B8 B7 C2 C1 -102.6(3) . . . . ?
B6 B7 C2 C1 37.0(2) . . . . ?
B11 B7 C2 C1 -1.9(3) . . . . ?
B12 B7 C2 C1 -63.2(3) . . . . ?
B6 B7 C2 B8 139.6(3) . . . . ?
B11 B7 C2 B8 100.8(3) . . . . ?
B12 B7 C2 B8 39.4(2) . . . . ?
B8 B7 C2 B6 -139.6(3) . . . . ?
B11 B7 C2 B6 -38.9(2) . . . . ?
B12 B7 C2 B6 -100.2(3) . . . . ?
B8 B7 C2 B3 -34.9(3) . . . . ?
B6 B7 C2 B3 104.8(3) . . . . ?
B11 B7 C2 B3 65.9(3) . . . . ?
B12 B7 C2 B3 4.5(3) . . . . ?
B8 B7 C2 S2 113.6(3) . . . . ?
B6 B7 C2 S2 -106.8(3) . . . . ?
B11 B7 C2 S2 -145.7(2) . . . . ?
B12 B7 C2 S2 153.0(2) . . . . ?
B5 B6 C2 C1 -36.5(2) . . . . ?
B11 B6 C2 C1 -100.7(3) . . . . ?
B7 B6 C2 C1 -140.9(2) . . . . ?
C1 B6 C2 B8 102.2(3) . . . . ?
B5 B6 C2 B8 65.7(3) . . . . ?
B11 B6 C2 B8 1.5(4) . . . . ?
B7 B6 C2 B8 -38.6(3) . . . . ?
C1 B6 C2 B7 140.9(2) . . . . ?
B5 B6 C2 B7 104.4(3) . . . . ?
B11 B6 C2 B7 40.2(3) . . . . ?
C1 B6 C2 B3 34.4(2) . . . . ?
B5 B6 C2 B3 -2.1(3) . . . . ?
B11 B6 C2 B3 -66.3(3) . . . . ?
B7 B6 C2 B3 -106.5(3) . . . . ?
C1 B6 C2 S2 -105.5(2) . . . . ?
B5 B6 C2 S2 -142.0(2) . . . . ?
B11 B6 C2 S2 153.8(2) . . . . ?
B7 B6 C2 S2 113.6(3) . . . . ?
C3 B3 C2 C1 -104.9(3) . . . . ?
B4 B3 C2 C1 36.3(2) . . . . ?
B9 B3 C2 C1 99.9(2) . . . . ?
B8 B3 C2 C1 138.8(2) . . . . ?
C3 B3 C2 B8 116.2(3) . . . . ?
C1 B3 C2 B8 -138.8(2) . . . . ?
B4 B3 C2 B8 -102.6(3) . . . . ?
B9 B3 C2 B8 -38.9(2) . . . . ?
C3 B3 C2 B7 151.5(3) . . . . ?
C1 B3 C2 B7 -103.6(3) . . . . ?
B4 B3 C2 B7 -67.3(3) . . . . ?
B9 B3 C2 B7 -3.7(3) . . . . ?
B8 B3 C2 B7 35.2(3) . . . . ?
C3 B3 C2 B6 -139.4(3) . . . . ?
C1 B3 C2 B6 -34.5(2) . . . . ?
B4 B3 C2 B6 1.8(3) . . . . ?
B9 B3 C2 B6 65.5(3) . . . . ?
B8 B3 C2 B6 104.4(3) . . . . ?
C3 B3 C2 S2 1.1(4) . . . . ?
C1 B3 C2 S2 106.0(2) . . . . ?
B4 B3 C2 S2 142.3(2) . . . . ?
B9 B3 C2 S2 -154.1(2) . . . . ?
B8 B3 C2 S2 -115.2(2) . . . . ?
C1 B3 C3 C4 142.0(3) . . . . ?
C2 B3 C3 C4 -153.0(3) . . . . ?
B4 B3 C3 C4 73.1(4) . . . . ?
B9 B3 C3 C4 -5.2(6) . . . . ?
B8 B3 C3 C4 -83.2(5) . . . . ?
B3 C3 C4 C5 179.6(3) . . . . ?
C3 C4 C5 O1 -145.4(3) . . . . ?
C3 C4 C5 C6 34.2(5) . . . . ?
O1 C5 C6 C7 28.4(4) . . . . ?
C4 C5 C6 C7 -151.1(3) . . . . ?
O1 C5 C6 C11 -146.8(3) . . . . ?
C4 C5 C6 C11 33.6(4) . . . . ?
C11 C6 C7 C8 -3.1(5) . . . . ?
C5 C6 C7 C8 -178.6(3) . . . . ?
C6 C7 C8 C9 2.4(5) . . . . ?
C7 C8 C9 C10 0.3(5) . . . . ?
C8 C9 C10 C11 -2.1(5) . . . . ?
C9 C10 C11 C6 1.2(5) . . . . ?
C7 C6 C11 C10 1.4(5) . . . . ?
C5 C6 C11 C10 176.7(3) . . . . ?
C16 C12 C13 C14 0.7(4) . . . . ?
Co1 C12 C13 C14 58.8(2) . . . . ?
C16 C12 C13 Co1 -58.0(2) . . . . ?
C12 C13 C14 C15 1.0(4) . . . . ?
Co1 C13 C14 C15 59.9(2) . . . . ?
C12 C13 C14 Co1 -59.0(2) . . . . ?
C13 C14 C15 C16 -2.3(4) . . . . ?
Co1 C14 C15 C16 58.4(2) . . . . ?
C13 C14 C15 Co1 -60.7(2) . . . . ?
C14 C15 C16 C12 2.8(4) . . . . ?
Co1 C15 C16 C12 62.0(2) . . . . ?
C14 C15 C16 Co1 -59.2(2) . . . . ?
C13 C12 C16 C15 -2.2(4) . . . . ?
Co1 C12 C16 C15 -62.1(2) . . . . ?
C13 C12 C16 Co1 59.8(2) . . . . ?
C12 C16 Co1 C15 -118.0(3) . . . . ?
C15 C16 Co1 C12 118.0(3) . . . . ?
C15 C16 Co1 C14 38.41(19) . . . . ?
C12 C16 Co1 C14 -79.6(2) . . . . ?
C15 C16 Co1 C13 81.7(2) . . . . ?
C12 C16 Co1 C13 -36.36(19) . . . . ?
C15 C16 Co1 S2 176.84(16) . . . . ?
C12 C16 Co1 S2 58.8(2) . . . . ?
C15 C16 Co1 S1 -62.9(2) . . . . ?
C12 C16 Co1 S1 179.08(16) . . . . ?
C14 C15 Co1 C16 118.7(3) . . . . ?
C16 C15 Co1 C12 -38.42(19) . . . . ?
C14 C15 Co1 C12 80.3(2) . . . . ?
C16 C15 Co1 C14 -118.7(3) . . . . ?
C16 C15 Co1 C13 -80.8(2) . . . . ?
C14 C15 Co1 C13 37.96(19) . . . . ?
C16 C15 Co1 S2 -8.5(4) . . . . ?
C14 C15 Co1 S2 110.2(3) . . . . ?
C16 C15 Co1 S1 128.83(18) . . . . ?
C14 C15 Co1 S1 -112.45(18) . . . . ?
C13 C12 Co1 C16 -119.7(3) . . . . ?
C13 C12 Co1 C15 -81.6(2) . . . . ?
C16 C12 Co1 C15 38.1(2) . . . . ?
C13 C12 Co1 C14 -36.8(2) . . . . ?
C16 C12 Co1 C14 82.9(2) . . . . ?
C16 C12 Co1 C13 119.7(3) . . . . ?
C13 C12 Co1 S2 107.6(2) . . . . ?
C16 C12 Co1 S2 -132.66(19) . . . . ?
C13 C12 Co1 S1 -122.1(3) . . . . ?
C16 C12 Co1 S1 -2.4(4) . . . . ?
C13 C14 Co1 C16 80.0(2) . . . . ?
C15 C14 Co1 C16 -37.59(19) . . . . ?
C13 C14 Co1 C15 117.6(3) . . . . ?
C13 C14 Co1 C12 36.0(2) . . . . ?
C15 C14 Co1 C12 -81.6(2) . . . . ?
C15 C14 Co1 C13 -117.6(3) . . . . ?
C13 C14 Co1 S2 -33.4(3) . . . . ?
C15 C14 Co1 S2 -150.96(16) . . . . ?
C13 C14 Co1 S1 -164.98(18) . . . . ?
C15 C14 Co1 S1 77.43(19) . . . . ?
C12 C13 Co1 C16 37.8(2) . . . . ?
C14 C13 Co1 C16 -82.9(2) . . . . ?
C12 C13 Co1 C15 81.6(2) . . . . ?
C14 C13 Co1 C15 -39.1(2) . . . . ?
C14 C13 Co1 C12 -120.7(3) . . . . ?
C12 C13 Co1 C14 120.7(3) . . . . ?
C12 C13 Co1 S2 -80.0(2) . . . . ?
C14 C13 Co1 S2 159.31(18) . . . . ?
C12 C13 Co1 S1 147.73(18) . . . . ?
C14 C13 Co1 S1 27.0(3) . . . . ?
C2 C1 S1 Co1 -4.7(2) . . . . ?
B4 C1 S1 Co1 138.4(2) . . . . ?
B6 C1 S1 Co1 -74.3(2) . . . . ?
B5 C1 S1 Co1 -144.9(2) . . . . ?
B3 C1 S1 Co1 66.3(2) . . . . ?
C16 Co1 S1 C1 -126.51(16) . . . . ?
C15 Co1 S1 C1 -161.92(14) . . . . ?
C12 Co1 S1 C1 -124.7(3) . . . . ?
C14 Co1 S1 C1 157.75(15) . . . . ?
C13 Co1 S1 C1 139.7(2) . . . . ?
S2 Co1 S1 C1 5.47(11) . . . . ?
C1 C2 S2 Co1 2.9(2) . . . . ?
B8 C2 S2 Co1 -138.1(2) . . . . ?
B7 C2 S2 Co1 145.9(2) . . . . ?
B6 C2 S2 Co1 72.7(2) . . . . ?
B3 C2 S2 Co1 -66.1(2) . . . . ?
C16 Co1 S2 C2 126.07(15) . . . . ?
C15 Co1 S2 C2 132.5(3) . . . . ?
C12 Co1 S2 C2 160.10(14) . . . . ?
C14 Co1 S2 C2 -139.86(18) . . . . ?
C13 Co1 S2 C2 -161.37(14) . . . . ?
S1 Co1 S2 C2 -4.89(10) . . . . ?
